data_4509020
loop_
_publ_author_name
'Yakovenko, Andrey A.'
'Gallegos, Jose H.'
'Antipin, Mikhail Yu.'
'Timofeeva, Tatiana V.'

_publ_section_title
;
 Preparation and Crystallography of
 1,2-Bis(chloromercurio)tetrafluorobenzene Adducts with Nitrobenzene and
 Nitrotoluenes
;
_journal_issue 1
_journal_name_full 'Crystal Growth &amp; Design'
_journal_page_first 66
_journal_paper_doi 10.1021/cg8006603
_journal_volume 9
_journal_year 2009
_chemical_formula_moiety 'C7 H7 N O2, C6 Cl2 F4 Hg2'
_chemical_formula_sum 'C13 H7 Cl2 F4 Hg2 N O2'
_chemical_formula_weight 757.28
_chemical_name_systematic
; 
 ? 
;
_space_group_IT_number 4
_symmetry_cell_setting monoclinic
_symmetry_space_group_name_Hall 'P 2yb'
_symmetry_space_group_name_H-M 'P 1 21 1'
_atom_sites_solution_hydrogens geom
_atom_sites_solution_primary direct
_atom_sites_solution_secondary difmap
_audit_creation_method SHELXL-97
_cell_angle_alpha 90.00
_cell_angle_beta 101.201(3)
_cell_angle_gamma 90.00
_cell_formula_units_Z 2
_cell_length_a 7.1236(16)
_cell_length_b 7.3554(17)
_cell_length_c 15.543(4)
_cell_measurement_reflns_used 4061
_cell_measurement_temperature 100(2)
_cell_measurement_theta_max 30.15
_cell_measurement_theta_min 2.67
_cell_volume 798.9(3)
_computing_cell_refinement 'SAINT+ ver. 6.2 (Bruker, 2001)'
_computing_data_collection 'APEX2  (Bruker, 2005)'
_computing_data_reduction 'SAINT+ ver. 6.2 (Bruker, 2001)'
_computing_molecular_graphics 'SHELXTL ver. 6.12 (Sheldrick, 2001)'
_computing_publication_material 'SHELXTL ver. 6.12 (Sheldrick, 2001)'
_computing_structure_refinement 'SHELXTL ver. 6.12 (Sheldrick, 2001)'
_computing_structure_solution 'SHELXTL ver. 6.12 (Sheldrick, 2001)'
_diffrn_ambient_temperature 100(2)
_diffrn_measured_fraction_theta_full 0.996
_diffrn_measured_fraction_theta_max 0.996
_diffrn_measurement_device_type 'Bruker SMART APEX II CCD area detector'
_diffrn_measurement_method 'phi and omega scans'
_diffrn_radiation_monochromator graphite
_diffrn_radiation_source 'fine-focus sealed tube'
_diffrn_radiation_type MoK\a
_diffrn_radiation_wavelength 0.71073
_diffrn_reflns_av_R_equivalents 0.0306
_diffrn_reflns_av_sigmaI/netI 0.0438
_diffrn_reflns_limit_h_max 9
_diffrn_reflns_limit_h_min -9
_diffrn_reflns_limit_k_max 10
_diffrn_reflns_limit_k_min -10
_diffrn_reflns_limit_l_max 21
_diffrn_reflns_limit_l_min -21
_diffrn_reflns_number 8605
_diffrn_reflns_theta_full 29.00
_diffrn_reflns_theta_max 29.00
_diffrn_reflns_theta_min 2.67
_exptl_absorpt_coefficient_mu 19.577
_exptl_absorpt_correction_T_max 0.2449
_exptl_absorpt_correction_T_min 0.0672
_exptl_absorpt_correction_type numerical
_exptl_absorpt_process_details 'APEX2  (Bruker, 2005)'
_exptl_crystal_colour colorless
_exptl_crystal_density_diffrn 3.148
_exptl_crystal_density_meas ?
_exptl_crystal_density_method 'not measured'
_exptl_crystal_description prism
_exptl_crystal_F_000 676
_exptl_crystal_size_max 0.30
_exptl_crystal_size_mid 0.20
_exptl_crystal_size_min 0.10
_refine_diff_density_max 1.252
_refine_diff_density_min -0.814
_refine_diff_density_rms 0.148
_refine_ls_abs_structure_details 'Flack H D (1983), Acta Cryst. A39, 876-881'
_refine_ls_abs_structure_Flack 0.010(8)
_refine_ls_extinction_method none
_refine_ls_goodness_of_fit_ref 1.002
_refine_ls_hydrogen_treatment constr
_refine_ls_matrix_type full
_refine_ls_number_parameters 218
_refine_ls_number_reflns 4166
_refine_ls_number_restraints 1
_refine_ls_restrained_S_all 1.002
_refine_ls_R_factor_all 0.0291
_refine_ls_R_factor_gt 0.0261
_refine_ls_shift/su_max 0.002
_refine_ls_shift/su_mean 0.000
_refine_ls_structure_factor_coef Fsqd
_refine_ls_weighting_details 'calc w=1/[\s^2^(Fo^2^)+(0.0200P)^2^+0.0500P] where P=(Fo^2^+2Fc^2^)/3'
_refine_ls_weighting_scheme calc
_refine_ls_wR_factor_gt 0.0539
_refine_ls_wR_factor_ref 0.0551
_reflns_number_gt 3905
_reflns_number_total 4166
_reflns_threshold_expression I>2\s(I)
_cod_data_source_file cg8006603sup1.cif
_cod_data_source_block hg2meta2
_cod_depositor_comments
;
The following automatic conversions were performed:

'_symmetry_cell_setting' value 'Monoclinic' changed to 'monoclinic'
according to /home/saulius/struct/CIF-dictionaries/cif_core.dic
dictionary named 'cif_core.dic' version 2.4.2 from 2011-04-26.

Automatic conversion script
Id: cif_fix_values 1891 2012-01-12 08:04:46Z andrius 

The following automatic conversions were performed:

'_exptl_crystal_density_meas' value 'not measured' was changed to '?'
- the value is perceived as not measured.

Automatic conversion script
Id: cif_fix_values 3008 2015-01-20 13:52:24Z robertas 
;
_cod_original_sg_symbol_H-M 'P 21'
_cod_database_code 4509020

loop_
_symmetry_equiv_pos_as_xyz
'x, y, z'
'-x, y+1/2, -z'

loop_
_atom_site_label
_atom_site_type_symbol
_atom_site_fract_x
_atom_site_fract_y
_atom_site_fract_z
_atom_site_U_iso_or_equiv
_atom_site_adp_type
_atom_site_occupancy
_atom_site_symmetry_multiplicity
_atom_site_calc_flag
_atom_site_refinement_flags
Hg1 Hg 0.83719(4) 0.96687(3) 1.377278(18) 0.02957(7) Uani 1 1 d .
Hg2 Hg 0.64489(4) 0.53367(4) 1.442485(18) 0.03112(7) Uani 1 1 d .
Cl1 Cl 0.9292(3) 1.1923(2) 1.48060(13) 0.0362(4) Uani 1 1 d .
Cl2 Cl 0.5780(3) 0.4676(3) 1.57903(13) 0.0466(4) Uani 1 1 d .
F3 F 0.5807(6) 0.2891(6) 1.2790(3) 0.0353(9) Uani 1 1 d .
F4 F 0.6036(7) 0.3435(7) 1.1102(3) 0.0430(11) Uani 1 1 d .
F5 F 0.7120(6) 0.6705(7) 1.0563(3) 0.0423(11) Uani 1 1 d .
F6 F 0.8151(6) 0.9406(6) 1.1741(3) 0.0385(10) Uani 1 1 d .
O1 O 1.0461(8) 1.2353(8) 1.2753(5) 0.0508(16) Uani 1 1 d .
O2 O 1.2254(9) 1.4166(10) 1.3660(5) 0.065(2) Uani 1 1 d .
N1 N 1.1465(9) 1.3748(10) 1.2918(6) 0.050(2) Uani 1 1 d .
C1 C 0.7545(9) 0.7591(9) 1.2913(5) 0.0274(14) Uani 1 1 d .
C2 C 0.6885(9) 0.5867(9) 1.3174(4) 0.0254(13) Uani 1 1 d .
C3 C 0.6433(9) 0.4519(11) 1.2560(5) 0.0295(14) Uani 1 1 d .
C4 C 0.6492(9) 0.4791(11) 1.1681(5) 0.0330(15) Uani 1 1 d .
C5 C 0.7068(10) 0.6430(10) 1.1427(5) 0.0306(15) Uani 1 1 d .
C6 C 0.7609(9) 0.7791(9) 1.2034(5) 0.0282(14) Uani 1 1 d .
C7 C 1.1646(11) 1.4909(12) 1.2119(9) 0.061(3) Uani 1 1 d .
C8 C 1.2232(11) 1.6666(14) 1.2311(9) 0.071(4) Uani 1 1 d .
H8A H 1.2488 1.7159 1.2886 0.085 Uiso 1 1 calc R
C9 C 1.2424(10) 1.7731(10) 1.1492(6) 0.0353(16) Uani 1 1 d .
C10 C 1.2066(13) 1.6833(19) 1.0698(8) 0.075(4) Uani 1 1 d .
H10A H 1.2268 1.7531 1.0210 0.089 Uiso 1 1 calc R
C11 C 1.1504(14) 1.5200(19) 1.0522(10) 0.089(5) Uani 1 1 d .
H11A H 1.1268 1.4721 0.9944 0.106 Uiso 1 1 calc R
C12 C 1.1236(15) 1.4066(19) 1.1332(9) 0.070(3) Uani 1 1 d .
H12A H 1.0806 1.2841 1.1278 0.084 Uiso 1 1 calc R
C13 C 1.3084(16) 1.9672(17) 1.1627(8) 0.071(3) Uani 1 1 d .
H13D H 1.2845 2.0308 1.1062 0.106 Uiso 1 1 calc R
H13A H 1.4457 1.9696 1.1877 0.106 Uiso 1 1 calc R
H13B H 1.2380 2.0275 1.2029 0.106 Uiso 1 1 calc R

loop_
_atom_site_aniso_label
_atom_site_aniso_U_11
_atom_site_aniso_U_22
_atom_site_aniso_U_33
_atom_site_aniso_U_23
_atom_site_aniso_U_13
_atom_site_aniso_U_12
Hg1 0.03333(13) 0.02347(12) 0.03095(14) -0.00034(11) 0.00391(10) 0.00092(10)
Hg2 0.03395(13) 0.02968(13) 0.03148(14) -0.00122(11) 0.01071(11) -0.00133(11)
Cl1 0.0434(9) 0.0259(8) 0.0363(10) -0.0038(7) 0.0006(8) 0.0022(7)
Cl2 0.0534(10) 0.0539(11) 0.0380(10) -0.0026(10) 0.0228(8) -0.0082(11)
F3 0.039(2) 0.028(2) 0.038(2) -0.0012(18) 0.0055(19) -0.0024(17)
F4 0.049(3) 0.042(3) 0.039(3) -0.017(2) 0.012(2) -0.008(2)
F5 0.045(2) 0.047(3) 0.036(3) 0.001(2) 0.011(2) -0.007(2)
F6 0.043(2) 0.034(3) 0.040(2) 0.0052(19) 0.0103(19) -0.0048(19)
O1 0.050(3) 0.039(3) 0.068(4) -0.011(3) 0.024(3) -0.016(3)
O2 0.041(3) 0.080(5) 0.079(5) -0.040(4) 0.022(3) -0.016(3)
N1 0.032(3) 0.036(4) 0.083(6) -0.016(4) 0.016(4) 0.001(3)
C1 0.026(3) 0.028(3) 0.029(4) -0.001(3) 0.009(3) 0.002(3)
C2 0.022(3) 0.030(3) 0.025(3) -0.001(3) 0.004(2) 0.007(2)
C3 0.023(3) 0.028(3) 0.040(4) -0.005(3) 0.010(3) 0.004(3)
C4 0.030(3) 0.032(4) 0.037(4) -0.010(3) 0.006(3) 0.000(3)
C5 0.030(3) 0.035(4) 0.027(4) -0.001(3) 0.006(3) -0.003(3)
C6 0.023(3) 0.030(3) 0.032(4) -0.001(3) 0.007(3) -0.002(2)
C7 0.025(3) 0.030(5) 0.129(10) 0.025(5) 0.017(5) 0.007(3)
C8 0.020(4) 0.054(6) 0.134(11) 0.002(6) 0.002(5) 0.008(4)
C9 0.026(3) 0.035(4) 0.046(5) -0.003(3) 0.010(3) 0.001(3)
C10 0.040(5) 0.103(9) 0.072(8) -0.036(7) -0.009(5) 0.021(6)
C11 0.044(5) 0.091(10) 0.127(12) -0.066(9) 0.005(6) -0.002(6)
C12 0.056(6) 0.074(8) 0.085(9) 0.012(7) 0.024(6) -0.009(5)
C13 0.076(7) 0.051(5) 0.084(8) -0.004(6) 0.014(6) 0.018(6)

loop_
_atom_type_symbol
_atom_type_description
_atom_type_scat_dispersion_real
_atom_type_scat_dispersion_imag
_atom_type_scat_source
C C 0.0033 0.0016 'International Tables Vol C Tables 4.2.6.8 and 6.1.1.4'
H H 0.0000 0.0000 'International Tables Vol C Tables 4.2.6.8 and 6.1.1.4'
N N 0.0061 0.0033 'International Tables Vol C Tables 4.2.6.8 and 6.1.1.4'
O O 0.0106 0.0060 'International Tables Vol C Tables 4.2.6.8 and 6.1.1.4'
F F 0.0171 0.0103 'International Tables Vol C Tables 4.2.6.8 and 6.1.1.4'
Cl Cl 0.1484 0.1585 'International Tables Vol C Tables 4.2.6.8 and 6.1.1.4'
Hg Hg -2.3894 9.2266 'International Tables Vol C Tables 4.2.6.8 and 6.1.1.4'

loop_
_geom_angle_atom_site_label_1
_geom_angle_atom_site_label_2
_geom_angle_atom_site_label_3
_geom_angle
C1 Hg1 Cl1 177.0(2)
C2 Hg2 Cl2 176.56(19)
O2 N1 O1 122.8(9)
O2 N1 C7 122.0(8)
O1 N1 C7 115.2(8)
C6 C1 C2 116.6(6)
C6 C1 Hg1 120.4(5)
C2 C1 Hg1 123.0(5)
C3 C2 C1 119.2(6)
C3 C2 Hg2 117.4(5)
C1 C2 Hg2 123.3(5)
F3 C3 C2 120.2(6)
F3 C3 C4 117.6(6)
C2 C3 C4 122.2(7)
F4 C4 C5 120.9(7)
F4 C4 C3 120.2(7)
C5 C4 C3 118.9(7)
C4 C5 F5 119.1(7)
C4 C5 C6 120.4(7)
F5 C5 C6 120.5(7)
F6 C6 C5 117.8(6)
F6 C6 C1 119.4(6)
C5 C6 C1 122.7(7)
C12 C7 C8 129.2(12)
C12 C7 N1 116.1(9)
C8 C7 N1 114.7(12)
C7 C8 C9 112.1(11)
C7 C8 H8A 124.0
C9 C8 H8A 124.0
C10 C9 C13 125.2(10)
C10 C9 C8 118.1(9)
C13 C9 C8 116.6(9)
C11 C10 C9 129.6(15)
C11 C10 H10A 115.2
C9 C10 H10A 115.2
C10 C11 C12 114.4(13)
C10 C11 H11A 122.8
C12 C11 H11A 122.8
C7 C12 C11 116.6(11)
C7 C12 H12A 121.7
C11 C12 H12A 121.7
C9 C13 H13D 109.5
C9 C13 H13A 109.5
H13D C13 H13A 109.5
C9 C13 H13B 109.5
H13D C13 H13B 109.5
H13A C13 H13B 109.5

loop_
_geom_bond_atom_site_label_1
_geom_bond_atom_site_label_2
_geom_bond_distance
Hg1 C1 2.040(7)
Hg1 Cl1 2.3128(19)
Hg2 C2 2.065(7)
Hg2 Cl2 2.315(2)
F3 C3 1.350(9)
F4 C4 1.341(8)
F5 C5 1.364(9)
F6 C6 1.355(8)
O1 N1 1.249(9)
O2 N1 1.220(10)
N1 C7 1.534(14)
C1 C6 1.384(10)
C1 C2 1.438(10)
C2 C3 1.370(9)
C3 C4 1.389(10)
C4 C5 1.357(11)
C5 C6 1.379(10)
C7 C12 1.351(16)
C7 C8 1.373(15)
C8 C9 1.523(15)
C8 H8A 0.9500
C9 C10 1.379(13)
C9 C13 1.505(15)
C10 C11 1.279(17)
C10 H10A 0.9500
C11 C12 1.55(2)
C11 H11A 0.9500
C12 H12A 0.9500
C13 H13D 0.9800
C13 H13A 0.9800
C13 H13B 0.9800

loop_
_geom_torsion_atom_site_label_1
_geom_torsion_atom_site_label_2
_geom_torsion_atom_site_label_3
_geom_torsion_atom_site_label_4
_geom_torsion
C6 C1 C2 C3 2.4(9)
Hg1 C1 C2 C3 -177.3(5)
C6 C1 C2 Hg2 -174.5(5)
Hg1 C1 C2 Hg2 5.7(8)
C1 C2 C3 F3 -179.9(5)
Hg2 C2 C3 F3 -2.8(8)
C1 C2 C3 C4 -3.5(9)
Hg2 C2 C3 C4 173.6(5)
F3 C3 C4 F4 -3.4(9)
C2 C3 C4 F4 -179.9(6)
F3 C3 C4 C5 178.3(6)
C2 C3 C4 C5 1.8(10)
F4 C4 C5 F5 2.1(10)
C3 C4 C5 F5 -179.7(6)
F4 C4 C5 C6 -177.3(6)
C3 C4 C5 C6 0.9(10)
C4 C5 C6 F6 -179.3(6)
F5 C5 C6 F6 1.3(10)
C4 C5 C6 C1 -1.9(11)
F5 C5 C6 C1 178.7(6)
C2 C1 C6 F6 177.6(5)
Hg1 C1 C6 F6 -2.7(9)
C2 C1 C6 C5 0.2(10)
Hg1 C1 C6 C5 180.0(5)
O2 N1 C7 C12 160.2(8)
O1 N1 C7 C12 -19.6(10)
O2 N1 C7 C8 -19.0(10)
O1 N1 C7 C8 161.2(7)
C12 C7 C8 C9 -0.3(13)
N1 C7 C8 C9 178.8(6)
C7 C8 C9 C10 -2.0(10)
C7 C8 C9 C13 -179.2(8)
C13 C9 C10 C11 -179.9(10)
C8 C9 C10 C11 3.2(15)
C9 C10 C11 C12 -1.6(16)
C8 C7 C12 C11 1.7(15)
N1 C7 C12 C11 -177.3(8)
C10 C11 C12 C7 -0.9(14)
